data_4343118
loop_
_publ_author_name
'Douvali, Antigoni'
'Papaefstathiou, Giannis S.'
'Gullo, Maria Pia'
'Barbieri, Andrea'
'Tsipis, Athanassios C.'
'Malliakas, Christos D.'
'Kanatzidis, Mercouri G.'
'Papadas, Ioannis'
'Armatas, Gerasimos S.'
'Hatzidimitriou, Antonios G.'
'Lazarides, Theodore'
'Manos, Manolis J.'

_publ_section_title
;
 Alkaline Earth Metal Ion/Dihydroxy-Terephthalate MOFs: Structural
 Diversity and Unusual Luminescent Properties.
;
_journal_issue 12
_journal_name_full 'Inorganic chemistry'
_journal_page_first 5813
_journal_page_last 5826
_journal_paper_doi 10.1021/acs.inorgchem.5b00539
_journal_volume 54
_journal_year 2015
_chemical_formula_moiety 'C12 H13 Ba N O7'
_chemical_formula_sum 'C12 H13 Ba N O7'
_chemical_formula_weight 420.57
_chemical_name_systematic
; 
 ? 
;
_space_group_IT_number 15
_symmetry_cell_setting monoclinic
_symmetry_space_group_name_Hall '-C 2yc'
_symmetry_space_group_name_H-M 'C 1 2/c 1'
_atom_sites_solution_hydrogens geom
_atom_sites_solution_primary direct
_atom_sites_solution_secondary difmap
_audit_creation_method SHELXL-97
_cell_angle_alpha 90.00
_cell_angle_beta 98.795(2)
_cell_angle_gamma 90.00
_cell_formula_units_Z 8
_cell_length_a 28.110(2)
_cell_length_b 11.6839(9)
_cell_length_c 8.6676(6)
_cell_measurement_reflns_used 41116
_cell_measurement_temperature 298(2)
_cell_measurement_theta_max 37.790
_cell_measurement_theta_min 1.891
_cell_volume 2813.3(4)
_computing_cell_refinement BRUKER
_computing_data_collection BRUKER
_computing_data_reduction BRUKER
_computing_molecular_graphics
;
 DIAMOND (Brandenburg, 2006)
 MERCURY (Bruno et al. 2002)
;
_computing_publication_material 'WINGX (Farrugia, 1999)'
_computing_structure_refinement 'SHELXL-97 (Sheldrick, 1997)'
_computing_structure_solution 'SHELXL-97 (Sheldrick, 1997)'
_diffrn_ambient_temperature 298(2)
_diffrn_measured_fraction_theta_full 1.000
_diffrn_measured_fraction_theta_max 1.000
_diffrn_measurement_device_type 'Bruker Apex'
_diffrn_radiation_monochromator graphite
_diffrn_radiation_source 'fine-focus sealed tube'
_diffrn_radiation_type MoK\a
_diffrn_radiation_wavelength 0.71073
_diffrn_reflns_av_R_equivalents 0.0333
_diffrn_reflns_av_sigmaI/netI 0.0254
_diffrn_reflns_limit_h_max 46
_diffrn_reflns_limit_h_min -46
_diffrn_reflns_limit_k_max 19
_diffrn_reflns_limit_k_min -19
_diffrn_reflns_limit_l_max 14
_diffrn_reflns_limit_l_min -14
_diffrn_reflns_number 40136
_diffrn_reflns_theta_full 36.00
_diffrn_reflns_theta_max 36.00
_diffrn_reflns_theta_min 1.47
_exptl_absorpt_coefficient_mu 2.856
_exptl_absorpt_correction_T_max 1.00000
_exptl_absorpt_correction_T_min 0.83575
_exptl_absorpt_correction_type numerical
_exptl_absorpt_process_details SADABS
_exptl_crystal_colour colorless
_exptl_crystal_density_diffrn 1.986
_exptl_crystal_density_method 'not measured'
_exptl_crystal_description needle
_exptl_crystal_F_000 1632
_exptl_crystal_size_max 0.10
_exptl_crystal_size_mid 0.05
_exptl_crystal_size_min 0.04
_refine_diff_density_max 1.377
_refine_diff_density_min -1.186
_refine_diff_density_rms 0.278
_refine_ls_extinction_method none
_refine_ls_goodness_of_fit_ref 1.207
_refine_ls_hydrogen_treatment constr
_refine_ls_matrix_type full
_refine_ls_number_parameters 253
_refine_ls_number_reflns 6677
_refine_ls_number_restraints 94
_refine_ls_restrained_S_all 1.236
_refine_ls_R_factor_all 0.0424
_refine_ls_R_factor_gt 0.0281
_refine_ls_shift/su_max 0.003
_refine_ls_shift/su_mean 0.000
_refine_ls_structure_factor_coef Fsqd
_refine_ls_weighting_details 'calc w=1/[\s^2^(Fo^2^)+(0.0368P)^2^+3.2747P] where P=(Fo^2^+2Fc^2^)/3'
_refine_ls_weighting_scheme calc
_refine_ls_wR_factor_gt 0.0635
_refine_ls_wR_factor_ref 0.0782
_reflns_number_gt 5496
_reflns_number_total 6677
_reflns_threshold_expression >2sigma(I)
_cod_data_source_file ic5b00539_si_002.cif
_cod_data_source_block AEMOF-6
_cod_depositor_comments
;
The following automatic conversions were performed:

'_symmetry_cell_setting' value 'Monoclinic' changed to 'monoclinic'
according to
/usr/data/users/saulius/crontab/automatic-downloads/rss-feeds/ACS/lib/dictionaries/cif_core.dic
dictionary named 'cif_core.dic' version 2.4.2 from 2011-04-26.

Automatic conversion script
Id: cif_fix_values 3271 2015-04-21 07:52:19Z andrius 

 Adding full bibliography for 4343114--4343118.cif.
;
_cod_original_sg_symbol_H-M 'C 2/c'
_cod_database_code 4343118

loop_
_symmetry_equiv_pos_as_xyz
'x, y, z'
'-x, y, -z+1/2'
'x+1/2, y+1/2, z'
'-x+1/2, y+1/2, -z+1/2'
'-x, -y, -z'
'x, -y, z-1/2'
'-x+1/2, -y+1/2, -z'
'x+1/2, -y+1/2, z-1/2'

loop_
_atom_site_label
_atom_site_type_symbol
_atom_site_fract_x
_atom_site_fract_y
_atom_site_fract_z
_atom_site_U_iso_or_equiv
_atom_site_adp_type
_atom_site_occupancy
_atom_site_symmetry_multiplicity
_atom_site_calc_flag
_atom_site_refinement_flags
_atom_site_disorder_assembly
_atom_site_disorder_group
Ba1 Ba 0.633386(4) 0.597065(10) 0.885939(13) 0.01327(4) Uani 1 1 d . . .
O12 O 0.60483(6) 0.59343(15) 0.5501(2) 0.0190(3) Uani 1 1 d . . .
C11 C 0.56250(7) 0.62855(18) 0.5483(2) 0.0134(3) Uani 1 1 d . . .
O11 O 0.54572(7) 0.65641(19) 0.66981(19) 0.0268(4) Uani 1 1 d . . .
C12 C 0.52990(7) 0.63633(18) 0.3947(2) 0.0127(3) Uani 1 1 d . . .
C14 C 0.54960(7) 0.6382(2) 0.2564(2) 0.0150(3) Uani 1 1 d . . .
H14 H 0.5829 0.6384 0.2608 0.018 Uiso 1 1 calc R . .
C13 C 0.47980(7) 0.63969(19) 0.3877(2) 0.0137(3) Uani 1 1 d . . .
O13 O 0.54166(6) 0.64059(18) 0.98147(18) 0.0229(3) Uani 1 1 d . . .
O23 O 0.71031(8) 0.7183(2) 0.7690(2) 0.0393(6) Uani 1 1 d . . .
C23 C 0.73083(9) 0.7346(2) 0.6382(2) 0.0218(5) Uani 1 1 d . . .
C24 C 0.70954(8) 0.6829(2) 0.5006(2) 0.0216(4) Uani 1 1 d . . .
H24 H 0.6823 0.6378 0.5011 0.026 Uiso 1 1 calc R . .
C22 C 0.77191(8) 0.8028(2) 0.6381(2) 0.0179(4) Uani 1 1 d . . .
C21 C 0.70416(8) 0.6388(2) 1.2161(2) 0.0180(4) Uani 1 1 d . . .
O22 O 0.72125(7) 0.6558(2) 1.0912(2) 0.0312(5) Uani 1 1 d . . .
O21 O 0.66748(7) 0.57839(16) 1.2215(2) 0.0244(4) Uani 1 1 d . . .
H13 H 0.5205 0.6473 0.9091 0.054(13) Uiso 1 1 d . . .
H23 H 0.7291 0.7514 0.8367 0.054(13) Uiso 1 1 d . . .
C1A C 0.6381(3) 0.9177(5) 1.0003(10) 0.0394(13) Uani 0.50 1 d PU A 1
C2A C 0.5601(5) 0.9481(12) 0.8362(15) 0.070(3) Uani 0.50 1 d PU A 1
H2A1 H 0.5624 0.9732 0.7322 0.104 Uiso 0.50 1 calc PR A 1
H2A2 H 0.5309 0.9771 0.8666 0.104 Uiso 0.50 1 calc PR A 1
H2A3 H 0.5598 0.8660 0.8392 0.104 Uiso 0.50 1 calc PR A 1
C3A C 0.6120(5) 1.1173(9) 0.9428(16) 0.070(3) Uani 0.50 1 d PU A 1
H3A1 H 0.6330 1.1397 1.0359 0.104 Uiso 0.50 1 calc PR A 1
H3A2 H 0.5821 1.1578 0.9364 0.104 Uiso 0.50 1 calc PR A 1
H3A3 H 0.6269 1.1350 0.8532 0.104 Uiso 0.50 1 calc PR A 1
N1A N 0.6028(3) 0.9922(6) 0.9474(10) 0.0610(18) Uani 0.50 1 d PU A 1
O1A O 0.6274(4) 0.8189(7) 0.9349(10) 0.0529(19) Uani 0.50 1 d PU A 1
C4A C 0.6846(4) 0.9752(12) 1.0587(14) 0.057(2) Uani 0.50 1 d PU A 1
H4A1 H 0.7064 0.9209 1.1149 0.086 Uiso 0.50 1 calc PR A 1
H4A2 H 0.6792 1.0369 1.1269 0.086 Uiso 0.50 1 calc PR A 1
H4A3 H 0.6984 1.0047 0.9720 0.086 Uiso 0.50 1 calc PR A 1
C1B C 0.6080(4) 0.9136(8) 0.9407(14) 0.061(2) Uani 0.50 1 d PU A 2
C2B C 0.6812(5) 0.9629(13) 1.1122(15) 0.065(3) Uani 0.50 1 d PU A 2
H2B1 H 0.7076 0.9784 1.0568 0.098 Uiso 0.50 1 calc PR A 2
H2B2 H 0.6805 0.8827 1.1358 0.098 Uiso 0.50 1 calc PR A 2
H2B3 H 0.6852 1.0061 1.2075 0.098 Uiso 0.50 1 calc PR A 2
C3B C 0.6105(5) 1.1141(10) 1.0200(16) 0.071(3) Uani 0.50 1 d PU A 2
H3B1 H 0.5815 1.1209 0.9461 0.107 Uiso 0.50 1 calc PR A 2
H3B2 H 0.6330 1.1715 0.9989 0.107 Uiso 0.50 1 calc PR A 2
H3B3 H 0.6032 1.1242 1.1237 0.107 Uiso 0.50 1 calc PR A 2
N1B N 0.6317(3) 0.9988(7) 1.0061(11) 0.0650(18) Uani 0.50 1 d PU A 2
O1B O 0.6305(4) 0.8118(8) 0.9967(8) 0.0478(16) Uani 0.50 1 d PU A 2
C4B C 0.5541(5) 0.9331(13) 0.9012(16) 0.073(3) Uani 0.50 1 d PU A 2
H4B1 H 0.5401 0.9335 0.9955 0.109 Uiso 0.50 1 calc PR A 2
H4B2 H 0.5399 0.8729 0.8341 0.109 Uiso 0.50 1 calc PR A 2
H4B3 H 0.5481 1.0054 0.8490 0.109 Uiso 0.50 1 calc PR A 2

loop_
_atom_site_aniso_label
_atom_site_aniso_U_11
_atom_site_aniso_U_22
_atom_site_aniso_U_33
_atom_site_aniso_U_23
_atom_site_aniso_U_13
_atom_site_aniso_U_12
Ba1 0.01288(5) 0.01653(6) 0.01039(6) -0.00064(4) 0.00173(4) -0.00109(4)
O12 0.0128(6) 0.0280(8) 0.0152(7) -0.0001(6) -0.0014(5) 0.0047(6)
C11 0.0128(8) 0.0177(8) 0.0093(7) 0.0009(6) 0.0003(6) 0.0005(6)
O11 0.0200(8) 0.0502(12) 0.0101(7) -0.0031(7) 0.0020(6) 0.0056(8)
C12 0.0112(7) 0.0174(8) 0.0095(7) -0.0006(6) 0.0017(6) 0.0006(6)
C14 0.0107(7) 0.0242(9) 0.0102(8) 0.0003(7) 0.0017(6) 0.0012(7)
C13 0.0116(8) 0.0210(9) 0.0085(7) -0.0005(7) 0.0020(6) -0.0004(7)
O13 0.0133(7) 0.0474(11) 0.0084(6) 0.0009(7) 0.0033(5) 0.0022(7)
O23 0.0362(11) 0.0722(16) 0.0113(7) -0.0086(9) 0.0091(7) -0.0370(11)
C23 0.0205(10) 0.0352(12) 0.0103(8) -0.0017(8) 0.0041(7) -0.0153(9)
C24 0.0189(9) 0.0334(12) 0.0127(8) -0.0017(8) 0.0030(7) -0.0154(9)
C22 0.0156(8) 0.0282(11) 0.0096(7) -0.0005(7) 0.0013(6) -0.0099(8)
C21 0.0173(9) 0.0255(10) 0.0102(8) -0.0015(7) -0.0005(7) -0.0080(8)
O22 0.0296(9) 0.0528(13) 0.0118(7) -0.0050(8) 0.0056(7) -0.0220(9)
O21 0.0249(8) 0.0319(9) 0.0157(7) -0.0013(6) 0.0010(6) -0.0172(7)
C1A 0.039(3) 0.023(2) 0.057(3) -0.008(2) 0.008(2) 0.0009(19)
C2A 0.058(4) 0.075(4) 0.072(5) 0.001(4) -0.002(3) 0.008(3)
C3A 0.085(5) 0.041(3) 0.083(5) 0.004(4) 0.014(4) 0.012(3)
N1A 0.059(3) 0.036(2) 0.082(4) -0.010(3) -0.007(3) 0.013(2)
O1A 0.060(3) 0.023(2) 0.075(4) -0.013(3) 0.007(4) 0.002(2)
C4A 0.045(3) 0.061(4) 0.066(5) -0.009(4) 0.010(3) -0.011(3)
C1B 0.058(3) 0.046(3) 0.078(4) -0.009(3) 0.005(3) 0.005(3)
C2B 0.065(4) 0.063(4) 0.066(5) 0.000(4) 0.005(4) -0.004(3)
C3B 0.089(5) 0.048(3) 0.076(5) -0.007(4) 0.012(4) 0.013(3)
N1B 0.068(3) 0.038(2) 0.087(4) -0.009(3) 0.008(3) 0.003(3)
O1B 0.056(3) 0.032(2) 0.054(3) -0.011(3) 0.006(3) 0.000(2)
C4B 0.062(3) 0.075(5) 0.078(5) 0.003(4) 0.000(4) 0.009(3)

loop_
_atom_type_symbol
_atom_type_description
_atom_type_scat_dispersion_real
_atom_type_scat_dispersion_imag
_atom_type_scat_source
C C 0.0033 0.0016 'International Tables Vol C Tables 4.2.6.8 and 6.1.1.4'
H H 0.0000 0.0000 'International Tables Vol C Tables 4.2.6.8 and 6.1.1.4'
N N 0.0061 0.0033 'International Tables Vol C Tables 4.2.6.8 and 6.1.1.4'
O O 0.0106 0.0060 'International Tables Vol C Tables 4.2.6.8 and 6.1.1.4'
Ba Ba -0.3244 2.2819 'International Tables Vol C Tables 4.2.6.8 and 6.1.1.4'

loop_
_geom_angle_atom_site_label_1
_geom_angle_atom_site_label_2
_geom_angle_atom_site_label_3
_geom_angle
_geom_angle_site_symmetry_1
_geom_angle_site_symmetry_3
O1A Ba1 O1B 11.5(2) . .
O1A Ba1 O21 148.4(2) . 6_565
O1B Ba1 O21 155.7(2) . 6_565
O1A Ba1 O12 131.6(2) . 6_566
O1B Ba1 O12 121.89(18) . 6_566
O21 Ba1 O12 79.75(6) 6_565 6_566
O1A Ba1 O13 72.4(2) . .
O1B Ba1 O13 69.8(2) . .
O21 Ba1 O13 132.89(6) 6_565 .
O12 Ba1 O13 69.96(5) 6_566 .
O1A Ba1 O23 69.2(2) . .
O1B Ba1 O23 74.6(2) . .
O21 Ba1 O23 81.10(7) 6_565 .
O12 Ba1 O23 147.92(7) 6_566 .
O13 Ba1 O23 140.00(7) . .
O1A Ba1 O22 74.8(2) . .
O1B Ba1 O22 68.3(2) . .
O21 Ba1 O22 99.38(6) 6_565 .
O12 Ba1 O22 99.13(5) 6_566 .
O13 Ba1 O22 119.98(5) . .
O23 Ba1 O22 59.11(5) . .
O1A Ba1 O12 99.29(18) . .
O1B Ba1 O12 110.67(17) . .
O21 Ba1 O12 62.21(5) 6_565 .
O12 Ba1 O12 115.98(4) 6_566 .
O13 Ba1 O12 99.74(5) . .
O23 Ba1 O12 76.27(5) . .
O22 Ba1 O12 134.37(5) . .
O1A Ba1 O21 86.13(19) . .
O1B Ba1 O21 74.83(17) . .
O21 Ba1 O21 111.84(5) 6_565 .
O12 Ba1 O21 61.04(5) 6_566 .
O13 Ba1 O21 84.19(5) . .
O23 Ba1 O21 103.63(5) . .
O22 Ba1 O21 44.67(5) . .
O12 Ba1 O21 174.05(5) . .
O1A Ba1 O11 78.6(2) . .
O1B Ba1 O11 86.51(19) . .
O21 Ba1 O11 99.79(5) 6_565 .
O12 Ba1 O11 103.40(5) 6_566 .
O13 Ba1 O11 55.95(5) . .
O23 Ba1 O11 105.05(6) . .
O22 Ba1 O11 152.60(7) . .
O12 Ba1 O11 44.57(5) . .
O21 Ba1 O11 139.94(5) . .
O1A Ba1 C21 75.93(19) . .
O1B Ba1 C21 66.14(18) . .
O21 Ba1 C21 110.60(6) 6_565 .
O12 Ba1 C21 81.85(5) 6_566 .
O13 Ba1 C21 100.06(5) . .
O23 Ba1 C21 81.13(5) . .
O22 Ba1 C21 22.72(5) . .
O12 Ba1 C21 157.07(5) . .
O21 Ba1 C21 22.60(5) . .
O11 Ba1 C21 149.60(6) . .
O1A Ba1 C11 89.34(19) . .
O1B Ba1 C11 99.51(18) . .
O21 Ba1 C11 80.47(5) 6_565 .
O12 Ba1 C11 110.81(5) 6_566 .
O13 Ba1 C11 77.82(5) . .
O23 Ba1 C11 90.98(5) . .
O22 Ba1 C11 149.40(5) . .
O12 Ba1 C11 22.20(5) . .
O21 Ba1 C11 161.98(5) . .
O11 Ba1 C11 22.38(5) . .
C21 Ba1 C11 164.98(6) . .
C11 O12 Ba1 126.35(14) . 6_565
C11 O12 Ba1 97.14(13) . .
Ba1 O12 Ba1 117.46(6) 6_565 .
O12 C11 O11 123.25(19) . .
O12 C11 C12 118.71(18) . .
O11 C11 C12 118.03(19) . .
O12 C11 Ba1 60.67(11) . .
O11 C11 Ba1 62.62(11) . .
C12 C11 Ba1 177.06(15) . .
C11 O11 Ba1 95.00(13) . .
C14 C12 C13 119.38(18) . .
C14 C12 C11 119.65(18) . .
C13 C12 C11 120.96(17) . .
C13 C14 C12 120.88(18) 2_655 .
C13 C14 H14 119.6 2_655 .
C12 C14 H14 119.6 . .
O13 C13 C14 118.04(18) 2_656 2_655
O13 C13 C12 122.26(18) 2_656 .
C14 C13 C12 119.66(18) 2_655 .
C13 O13 Ba1 140.31(13) 2_656 .
C13 O13 H13 106.39(17) 2_656 .
Ba1 O13 H13 113.00 . .
C23 O23 Ba1 142.54(14) . .
C23 O23 H23 103.00 . .
Ba1 O23 H23 114.00 . .
O23 C23 C24 118.24(19) . .
O23 C23 C22 122.2(2) . .
C24 C23 C22 119.56(19) . .
C23 C24 C22 121.40(19) . 7_666
C23 C24 H24 119.3 . .
C22 C24 H24 119.3 7_666 .
C24 C22 C23 119.04(19) 7_666 .
C24 C22 C21 119.60(18) 7_666 7_667
C23 C22 C21 121.36(18) . 7_667
O21 C21 O22 122.8(2) . .
O21 C21 C22 119.24(19) . 7_667
O22 C21 C22 117.97(19) . 7_667
O21 C21 Ba1 63.56(12) . .
O22 C21 Ba1 62.19(12) . .
C22 C21 Ba1 160.18(17) 7_667 .
C21 O22 Ba1 95.09(14) . .
C21 O21 Ba1 142.27(16) . 6_566
C21 O21 Ba1 93.83(13) . .
Ba1 O21 Ba1 118.89(6) 6_566 .
O1A C1A N1A 108.5(8) . .
O1A C1A C4A 132.9(9) . .
N1A C1A C4A 112.8(8) . .
C1A N1A C3A 121.6(9) . .
C1A N1A C2A 117.9(8) . .
C3A N1A C2A 116.3(9) . .
C1A O1A Ba1 157.9(7) . .
N1B C1B O1B 109.3(10) . .
N1B C1B C4B 114.7(10) . .
O1B C1B C4B 126.0(10) . .
N1B C2B H2B1 109.5 . .
N1B C2B H2B2 109.5 . .
H2B1 C2B H2B2 109.5 . .
N1B C2B H2B3 109.5 . .
H2B1 C2B H2B3 109.5 . .
H2B2 C2B H2B3 109.5 . .
N1B C3B H3B1 109.5 . .
N1B C3B H3B2 109.5 . .
H3B1 C3B H3B2 109.5 . .
N1B C3B H3B3 109.5 . .
H3B1 C3B H3B3 109.5 . .
H3B2 C3B H3B3 109.5 . .
C1B N1B C3B 123.4(10) . .
C1B N1B C2B 113.5(9) . .
C3B N1B C2B 121.1(10) . .
C1B O1B Ba1 134.9(6) . .
C1B C4B H4B1 109.5 . .
C1B C4B H4B2 109.5 . .
H4B1 C4B H4B2 109.5 . .
C1B C4B H4B3 109.5 . .
H4B1 C4B H4B3 109.5 . .
H4B2 C4B H4B3 109.5 . .

loop_
_geom_bond_atom_site_label_1
_geom_bond_atom_site_label_2
_geom_bond_distance
_geom_bond_site_symmetry_2
Ba1 O1A 2.636(8) .
Ba1 O1B 2.692(9) .
Ba1 O21 2.7515(17) 6_565
Ba1 O12 2.8235(17) 6_566
Ba1 O13 2.8714(16) .
Ba1 O23 2.8948(18) .
Ba1 O22 2.8970(19) .
Ba1 O12 2.8992(17) .
Ba1 O21 2.9278(18) .
Ba1 O11 2.9413(18) .
Ba1 C21 3.262(2) .
Ba1 C11 3.300(2) .
O12 C11 1.256(3) .
O12 Ba1 2.8235(17) 6_565
C11 O11 1.261(3) .
C11 C12 1.499(3) .
C12 C14 1.395(3) .
C12 C13 1.401(3) .
C14 C13 1.389(3) 2_655
C14 H14 0.9300 .
C13 O13 1.364(2) 2_656
C13 C14 1.388(3) 2_655
O13 C13 1.364(2) 2_656
O13 H13 0.8000 .
O23 C23 1.362(3) .
O23 H23 0.8200 .
C23 C24 1.388(3) .
C23 C22 1.403(3) .
C24 C22 1.392(3) 7_666
C24 H24 0.9300 .
C22 C24 1.392(3) 7_666
C22 C21 1.502(3) 7_667
C21 O21 1.257(3) .
C21 O22 1.265(3) .
C21 C22 1.502(3) 7_667
O21 Ba1 2.7515(17) 6_566
C1A O1A 1.300(10) .
C1A N1A 1.346(10) .
C1A C4A 1.489(14) .
C2A N1A 1.511(15) .
C2A H2A1 0.9600 .
C2A H2A2 0.9600 .
C2A H2A3 0.9600 .
C3A N1A 1.485(13) .
C3A H3A1 0.9600 .
C3A H3A2 0.9600 .
C3A H3A3 0.9600 .
C4A H4A1 0.9600 .
C4A H4A2 0.9600 .
C4A H4A3 0.9600 .
C1B N1B 1.281(13) .
C1B O1B 1.398(13) .
C1B C4B 1.520(17) .
C2B N1B 1.602(17) .
C2B H2B1 0.9600 .
C2B H2B2 0.9600 .
C2B H2B3 0.9600 .
C3B N1B 1.486(13) .
C3B H3B1 0.9600 .
C3B H3B2 0.9600 .
C3B H3B3 0.9600 .
C4B H4B1 0.9600 .
C4B H4B2 0.9600 .
C4B H4B3 0.9600 .
